data_2022999
loop_
_publ_author_name
'Popovych, Anastasiia M.'
'Tsymbal, Liudmyla V.'
'Khomenko, Dmytro M.'
'Bargan, Alexandra'
'Lampeka, Yaroslaw D.'
'Lampeka, Rostislav D.'

_publ_section_title
;
 Synthesis and crystal structure of a cadmium(II) coordination polymer
 based on 4,4'-(1<i>H</i>-1,2,4-triazole-3,5-di-yl)dibenzoate.
;
_journal_coeditor_code HB8090
_journal_issue 'Pt 2'
_journal_name_full 'Acta crystallographica. Section E, Crystallographic communications'
_journal_page_first 128
_journal_page_last 132
_journal_paper_doi 10.1107/S2056989024000185
_journal_volume 80
_journal_year 2024
_chemical_formula_iupac '[Cd (C16 H9 N3 O4) (C5 H5 N1)2 (H2 O1)], 4.5H2 O'
_chemical_formula_moiety 'C26 H21 Cd N5 O5, 4.5(H2 O)'
_chemical_formula_sum 'C26 H30 Cd N5 O9.5'
_chemical_formula_weight 676.95
_chemical_name_systematic
'<i>catena</i>-Poly[[[aquabis(pyridine-\k<i>N</i>)cadmium(II)]-\m~2~-4,4'-(1<i>H</i>-1,2,4-triazole-3,5-diyl)dibenzoato-\k^4^<i>O</i>,<i>O</i>':<i>O</i>'',<i>O</i>'''] 4.5-hydrate]'
_space_group_crystal_system triclinic
_space_group_IT_number 2
_space_group_name_Hall '-P 1'
_space_group_name_H-M_alt 'P -1'
_atom_sites_solution_hydrogens mixed
_atom_sites_solution_primary dual
_audit_creation_method
;
Olex2 1.3
(compiled 2020.11.12 svn.r5f609507 for OlexSys, GUI svn.r6408)
;
_cell_angle_alpha 75.226(5)
_cell_angle_beta 86.412(4)
_cell_angle_gamma 75.346(5)
_cell_formula_units_Z 2
_cell_length_a 8.1674(5)
_cell_length_b 12.3033(6)
_cell_length_c 15.4877(8)
_cell_measurement_reflns_used 4044
_cell_measurement_temperature 293(2)
_cell_measurement_theta_max 26.4390
_cell_measurement_theta_min 1.8150
_cell_volume 1455.89(14)
_computing_cell_refinement
;
CrysAlisPro (Rigaku OD, 2022)
;
_computing_data_collection
;
CrysAlisPro (Rigaku OD, 2022)
;
_computing_data_reduction
;
CrysAlisPro (Rigaku OD, 2022)
;
_computing_molecular_graphics
;
Mercury (Macrae <i>et al.</i>,  2020)
;
_computing_publication_material
;
publCIF (Westrip, 2010)
;
_computing_structure_refinement
;
<i>SHELXL2018/3</i> (Sheldrick, 2015b)
;
_computing_structure_solution
;
<i>SHELXT2018/2</i> (Sheldrick, 2015a)
;
_diffrn_ambient_temperature 293(2)
_diffrn_detector 'CCD plate'
_diffrn_detector_area_resol_mean 16.1593
_diffrn_measured_fraction_theta_full 0.999
_diffrn_measured_fraction_theta_max 0.999
_diffrn_measurement_device 'four-circle diffractometer'
_diffrn_measurement_device_type 'Rigaku Xcalibur Eos'
_diffrn_measurement_method '\w scans'
_diffrn_radiation_monochromator graphite
_diffrn_radiation_probe x-ray
_diffrn_radiation_type 'Mo K\a'
_diffrn_radiation_wavelength 0.71073
_diffrn_reflns_av_R_equivalents 0.0472
_diffrn_reflns_av_unetI/netI 0.0784
_diffrn_reflns_limit_h_max 10
_diffrn_reflns_limit_h_min -10
_diffrn_reflns_limit_k_max 15
_diffrn_reflns_limit_k_min -15
_diffrn_reflns_limit_l_max 19
_diffrn_reflns_limit_l_min -19
_diffrn_reflns_number 14750
_diffrn_reflns_theta_full 25.242
_diffrn_reflns_theta_max 26.372
_diffrn_reflns_theta_min 1.944
_diffrn_source 'fine-focus sealed X-ray tube'
_exptl_absorpt_coefficient_mu 0.811
_exptl_absorpt_correction_T_max 1.00000
_exptl_absorpt_correction_T_min 0.84951
_exptl_absorpt_correction_type multi-scan
_exptl_absorpt_process_details
;
(CrysAlisPro; Rigaku OD, 2022)
;
_exptl_crystal_colour 'clear light colourless'
_exptl_crystal_density_diffrn 1.544
_exptl_crystal_description prism
_exptl_crystal_F_000 690
_exptl_crystal_size_max 0.45
_exptl_crystal_size_mid 0.03
_exptl_crystal_size_min 0.03
_refine_diff_density_max 0.797
_refine_diff_density_min -0.705
_refine_ls_extinction_method none
_refine_ls_goodness_of_fit_ref 1.020
_refine_ls_hydrogen_treatment mixed
_refine_ls_matrix_type full
_refine_ls_number_parameters 378
_refine_ls_number_reflns 5963
_refine_ls_number_restraints 6
_refine_ls_restrained_S_all 1.022
_refine_ls_R_factor_all 0.0758
_refine_ls_R_factor_gt 0.0519
_refine_ls_shift/su_max 0.000
_refine_ls_shift/su_mean 0.000
_refine_ls_structure_factor_coef Fsqd
_refine_ls_weighting_details 'w=1/[\s^2^(Fo^2^)+(0.0366P)^2^+0.0760P] where P=(Fo^2^+2Fc^2^)/3'
_refine_ls_weighting_scheme calc
_refine_ls_wR_factor_gt 0.0899
_refine_ls_wR_factor_ref 0.0993
_reflns_number_gt 4538
_reflns_number_total 5963
_reflns_threshold_expression 'I > 2\s(I)'
_cod_data_source_file hb8090sup1.cif
_cod_data_source_block I
_cod_depositor_comments 'Adding full bibliography for 2022999.cif.'
_cod_original_formula_sum 'C26 H30 Cd N5 O9.50'
_cod_database_code 2022999
_cod_database_fobs_code 2022999
_shelx_space_group_comment
;
The symmetry employed for this shelxl refinement is uniquely defined
by the following loop, which should always be used as a source of
symmetry information in preference to the above space-group names.
They are only intended as comments.
;

loop_
_space_group_symop_operation_xyz
'x, y, z'
'-x, -y, -z'

loop_
_atom_site_type_symbol
_atom_site_label
_atom_site_fract_x
_atom_site_fract_y
_atom_site_fract_z
_atom_site_U_iso_or_equiv
_atom_site_adp_type
_atom_site_calc_flag
_atom_site_occupancy
_atom_site_disorder_assembly
_atom_site_disorder_group
Cd Cd1 0.64074(4) 0.33051(3) 0.91578(2) 0.03626(11) Uani d 1 . .
O O1W 0.4111(5) 0.3603(4) 1.0083(2) 0.1047(16) Uani d 1 . .
H H1WA 0.313054 0.349393 1.014089 0.157 Uiso d 1 . .
H H1WB 0.419894 0.382793 1.055479 0.157 Uiso d 1 . .
O O2 0.4683(4) 0.4504(2) 0.77939(17) 0.0454(7) Uani d 1 . .
O O2W 0.5031(4) 0.3838(2) 0.62018(18) 0.0518(8) Uani d 1 . .
H H2WA 0.520004 0.310406 0.633938 0.078 Uiso d 1 . .
H H2WB 0.483954 0.402446 0.669698 0.078 Uiso d 1 . .
O O1 0.5848(4) 0.5341(2) 0.85969(17) 0.0465(8) Uani d 1 . .
O O4A -0.1584(8) 1.1735(5) 0.0270(4) 0.0499(11) Uiso d 0.5 A 2
O O4B -0.2360(7) 1.2083(5) 0.0386(4) 0.0499(11) Uiso d 0.5 A 1
O O3W 0.2593(4) 0.5195(3) 0.49121(19) 0.0542(8) Uani d 1 . .
H H3WA 0.326207 0.479856 0.534058 0.081 Uiso d 1 . .
H H3WB 0.320787 0.553956 0.453168 0.081 Uiso d 1 . .
O O3B -0.1896(12) 1.3767(5) 0.0317(5) 0.0563(12) Uiso d 0.5 A 1
O O3A -0.1638(12) 1.3622(4) 0.0171(5) 0.0563(12) Uiso d 0.5 A 2
O O4W 0.4914(4) 0.8427(3) 0.3594(2) 0.0652(9) Uani d 1 . .
H H4WA 0.574823 0.858316 0.379584 0.098 Uiso d 1 . .
H H4WB 0.405463 0.877186 0.384414 0.098 Uiso d 1 . .
O O5W 0.0700(4) 1.3812(2) 0.44619(18) 0.0569(9) Uani d 1 . .
H H5WA -0.007980 1.408909 0.472957 0.085 Uiso d 1 . .
H H5WB 0.141350 1.418159 0.452907 0.085 Uiso d 1 . .
O O6WB 0.107(2) 0.4481(17) 0.9711(12) 0.060(6) Uiso d 0.25 B 1
H H6WA 0.113338 0.516203 0.970506 0.091 Uiso d 0.25 B 1
H H6WB 0.010258 0.439113 0.989916 0.091 Uiso d 0.25 B 1
O O6WA 0.139(2) 0.4433(15) 0.9539(11) 0.043(5) Uiso d 0.25 C 2
H H6WC 0.095554 0.514506 0.953184 0.064 Uiso d 0.25 C 2
H H6WD 0.069634 0.408256 0.985854 0.064 Uiso d 0.25 C 2
N N1 0.5552(5) 0.1728(3) 0.8928(2) 0.0443(9) Uani d 1 . .
N N2 0.8545(4) 0.3186(3) 0.8082(2) 0.0412(8) Uani d 1 . .
N N3 0.1923(5) 1.1490(3) 0.4659(2) 0.0424(9) Uani d 1 . .
H H3 0.157(6) 1.221(4) 0.458(3) 0.074(18) Uiso d 1 . .
N N4 0.2590(4) 1.0777(3) 0.5443(2) 0.0417(9) Uani d 1 . .
N N5 0.2250(4) 0.9751(3) 0.4486(2) 0.0379(8) Uani d 1 . .
C C1 0.3958(7) 0.1841(4) 0.8749(3) 0.0740(17) Uani d 1 . .
H H1 0.322541 0.257394 0.866349 0.089 Uiso calc 1 . .
C C2 0.3310(9) 0.0941(6) 0.8679(4) 0.093(2) Uani d 1 . .
H H2 0.216205 0.105768 0.857408 0.111 Uiso calc 1 . .
C C3 0.4382(9) -0.0124(5) 0.8767(3) 0.0694(17) Uani d 1 . .
H H3A 0.398336 -0.074680 0.870963 0.083 Uiso calc 1 . .
C C4 0.6026(8) -0.0266(4) 0.8939(3) 0.0706(16) Uani d 1 . .
H H4 0.678469 -0.098651 0.899798 0.085 Uiso calc 1 . .
C C5 0.6579(7) 0.0691(4) 0.9029(3) 0.0602(14) Uani d 1 . .
H H5 0.771008 0.058824 0.916337 0.072 Uiso calc 1 . .
C C6 0.8673(6) 0.2579(4) 0.7471(3) 0.0479(11) Uani d 1 . .
H H6 0.792523 0.211298 0.750025 0.057 Uiso calc 1 . .
C C7 0.9838(7) 0.2607(4) 0.6807(3) 0.0602(14) Uani d 1 . .
H H7 0.987319 0.217255 0.639187 0.072 Uiso calc 1 . .
C C8 1.0954(6) 0.3276(4) 0.6753(3) 0.0627(14) Uani d 1 . .
H H8 1.177391 0.329792 0.630844 0.075 Uiso calc 1 . .
C C9 1.0841(6) 0.3916(4) 0.7371(3) 0.0605(13) Uani d 1 . .
H H9 1.157265 0.439178 0.734878 0.073 Uiso calc 1 . .
C C10 0.9630(6) 0.3840(4) 0.8021(3) 0.0532(12) Uani d 1 . .
H H10 0.956621 0.427068 0.844150 0.064 Uiso calc 1 . .
C C11 0.5034(5) 0.5385(4) 0.7923(2) 0.0368(10) Uani d 1 . .
C C12 0.4477(5) 0.6532(3) 0.7247(2) 0.0336(9) Uani d 1 . .
C C13 0.3618(6) 0.6598(4) 0.6490(3) 0.0480(12) Uani d 1 . .
H H13 0.338297 0.593176 0.640321 0.058 Uiso calc 1 . .
C C14 0.3102(6) 0.7635(4) 0.5858(3) 0.0471(11) Uani d 1 . .
H H14 0.254292 0.765596 0.534647 0.057 Uiso calc 1 . .
C C15 0.3407(5) 0.8642(3) 0.5976(2) 0.0368(10) Uani d 1 . .
C C16 0.4270(6) 0.8581(4) 0.6736(3) 0.0445(11) Uani d 1 . .
H H16 0.449859 0.924632 0.682696 0.053 Uiso calc 1 . .
C C17 0.4793(5) 0.7534(4) 0.7362(3) 0.0417(10) Uani d 1 . .
H H17 0.536932 0.750681 0.786919 0.050 Uiso calc 1 . .
C C18 0.2774(5) 0.9730(3) 0.5311(2) 0.0360(10) Uani d 1 . .
C C19 0.1713(5) 1.0868(3) 0.4092(2) 0.0346(9) Uani d 1 . .
C C20 0.0987(5) 1.1348(3) 0.3197(2) 0.0344(9) Uani d 1 . .
C C21 0.0451(6) 1.0618(4) 0.2790(3) 0.0478(11) Uani d 1 . .
H H21 0.060249 0.983834 0.308029 0.057 Uiso calc 1 . .
C C22 -0.0295(6) 1.1028(4) 0.1969(3) 0.0541(13) Uani d 1 . .
H H22 -0.064227 1.052054 0.170832 0.065 Uiso calc 1 . .
C C23 -0.0546(5) 1.2180(4) 0.1514(3) 0.0436(11) Uani d 1 . .
C C24 0.0025(6) 1.2910(4) 0.1910(3) 0.0508(12) Uani d 1 . .
H H24 -0.010726 1.368636 0.161499 0.061 Uiso calc 1 . .
C C25 0.0788(6) 1.2489(4) 0.2741(3) 0.0519(12) Uani d 1 . .
H H25 0.117281 1.298581 0.299591 0.062 Uiso calc 1 . .
C C26 -0.1447(6) 1.2612(3) 0.0646(3) 0.0610(14) Uani d 1 . .

loop_
_atom_site_aniso_label
_atom_site_aniso_U_11
_atom_site_aniso_U_22
_atom_site_aniso_U_33
_atom_site_aniso_U_12
_atom_site_aniso_U_13
_atom_site_aniso_U_23
Cd1 0.0489(2) 0.03543(19) 0.02777(17) -0.01675(15) -0.00309(13) -0.00652(12)
O1W 0.113(3) 0.178(4) 0.091(3) -0.104(3) 0.064(2) -0.102(3)
O2 0.062(2) 0.0361(17) 0.0383(16) -0.0176(15) -0.0097(14) -0.0012(13)
O2W 0.063(2) 0.0454(19) 0.0480(18) -0.0131(16) -0.0013(16) -0.0126(15)
O1 0.065(2) 0.0382(17) 0.0318(15) -0.0016(15) -0.0174(15) -0.0081(13)
O3W 0.046(2) 0.061(2) 0.0555(19) -0.0169(16) -0.0044(15) -0.0104(16)
O4W 0.075(2) 0.048(2) 0.075(2) -0.0079(18) 0.0133(19) -0.0310(18)
O5W 0.072(2) 0.0369(19) 0.063(2) -0.0028(16) -0.0130(17) -0.0209(16)
N1 0.064(3) 0.037(2) 0.0347(19) -0.023(2) -0.0113(18) -0.0010(16)
N2 0.046(2) 0.039(2) 0.039(2) -0.0142(18) 0.0006(17) -0.0057(17)
N3 0.060(3) 0.025(2) 0.034(2) 0.0077(19) -0.0170(17) -0.0070(16)
N4 0.055(2) 0.033(2) 0.0308(18) 0.0037(18) -0.0132(16) -0.0083(15)
N5 0.045(2) 0.032(2) 0.0330(19) 0.0008(16) -0.0100(16) -0.0099(16)
C1 0.080(4) 0.045(3) 0.093(4) -0.021(3) -0.051(3) 0.006(3)
C2 0.102(5) 0.077(5) 0.107(5) -0.045(4) -0.057(4) -0.001(4)
C3 0.113(5) 0.063(4) 0.050(3) -0.051(4) 0.000(3) -0.016(3)
C4 0.098(5) 0.046(3) 0.076(4) -0.029(3) 0.033(3) -0.024(3)
C5 0.068(4) 0.052(3) 0.069(3) -0.028(3) 0.021(3) -0.022(3)
C6 0.060(3) 0.048(3) 0.041(3) -0.023(2) 0.007(2) -0.011(2)
C7 0.074(4) 0.058(3) 0.049(3) -0.019(3) 0.014(3) -0.015(2)
C8 0.056(3) 0.065(4) 0.050(3) -0.007(3) 0.010(3) 0.006(3)
C9 0.044(3) 0.067(4) 0.067(3) -0.027(3) -0.002(3) 0.003(3)
C10 0.055(3) 0.056(3) 0.053(3) -0.023(3) -0.004(2) -0.011(2)
C11 0.036(2) 0.041(3) 0.030(2) -0.003(2) 0.0027(18) -0.0099(19)
C12 0.032(2) 0.036(2) 0.031(2) -0.0028(19) -0.0030(17) -0.0096(18)
C13 0.067(3) 0.037(3) 0.042(3) -0.010(2) -0.018(2) -0.013(2)
C14 0.061(3) 0.041(3) 0.038(2) -0.008(2) -0.025(2) -0.005(2)
C15 0.041(3) 0.031(2) 0.033(2) 0.0023(19) -0.0064(18) -0.0067(18)
C16 0.058(3) 0.035(3) 0.042(2) -0.006(2) -0.013(2) -0.013(2)
C17 0.050(3) 0.039(3) 0.035(2) -0.005(2) -0.014(2) -0.011(2)
C18 0.039(2) 0.033(2) 0.031(2) 0.0001(19) -0.0046(18) -0.0079(18)
C19 0.037(2) 0.035(2) 0.030(2) -0.0023(19) -0.0053(18) -0.0101(18)
C20 0.037(2) 0.038(3) 0.026(2) -0.0028(19) -0.0077(17) -0.0077(18)
C21 0.058(3) 0.048(3) 0.043(3) -0.020(2) -0.009(2) -0.010(2)
C22 0.069(3) 0.066(3) 0.037(3) -0.037(3) -0.017(2) -0.009(2)
C23 0.043(3) 0.062(3) 0.029(2) -0.024(2) -0.0029(19) -0.005(2)
C24 0.067(3) 0.043(3) 0.036(2) -0.008(2) -0.019(2) 0.003(2)
C25 0.075(4) 0.042(3) 0.039(3) -0.011(3) -0.023(2) -0.008(2)
C26 0.056(3) 0.099(4) 0.042(3) -0.051(3) -0.002(2) -0.011(3)

loop_
_atom_type_symbol
_atom_type_description
_atom_type_scat_dispersion_real
_atom_type_scat_dispersion_imag
_atom_type_scat_source
C C 0.0033 0.0016 'International Tables Vol C Tables 4.2.6.8 and 6.1.1.4'
H H 0.0000 0.0000 'International Tables Vol C Tables 4.2.6.8 and 6.1.1.4'
Cd Cd -0.8075 1.2024 'International Tables Vol C Tables 4.2.6.8 and 6.1.1.4'
N N 0.0061 0.0033 'International Tables Vol C Tables 4.2.6.8 and 6.1.1.4'
O O 0.0106 0.0060 'International Tables Vol C Tables 4.2.6.8 and 6.1.1.4'

loop_
_geom_angle_atom_site_label_1
_geom_angle_atom_site_label_2
_geom_angle_atom_site_label_3
_geom_angle_site_symmetry_1
_geom_angle_site_symmetry_3
_geom_angle
_geom_angle_publ_flag
O1W Cd1 O2 . . 92.10(13) ?
O1W Cd1 O1 . . 87.97(13) ?
O1W Cd1 O4A . 1_646 98.35(18) ?
O1W Cd1 O3B . 1_646 86.8(2) ?
O1W Cd1 O3A . 1_646 93.9(2) ?
O1W Cd1 N1 . . 88.03(12) ?
O1W Cd1 N2 . . 172.97(14) y
O2 Cd1 O4A . 1_646 164.94(13) ?
O2 Cd1 O3B . 1_646 134.39(13) ?
O1 Cd1 O2 . . 53.22(8) y
O1 Cd1 O4A . 1_646 137.54(13) ?
O1 Cd1 O3B . 1_646 81.19(13) ?
O1 Cd1 O3A . 1_646 83.77(11) ?
O4B Cd1 O1W 1_646 . 83.36(19) ?
O4B Cd1 O2 1_646 . 171.16(12) ?
O4B Cd1 O1 1_646 . 133.80(12) ?
O4B Cd1 O4A 1_646 1_646 15.3(2) ?
O4B Cd1 O3B 1_646 1_646 53.15(14) y
O4B Cd1 O3A 1_646 1_646 51.93(13) y
O4B Cd1 N1 1_646 . 85.58(13) ?
O4B Cd1 N2 1_646 . 103.63(18) ?
O3A Cd1 O2 1_646 . 136.29(11) ?
N1 Cd1 O2 . . 86.69(10) ?
N1 Cd1 O1 . . 139.50(11) ?
N1 Cd1 O4A . 1_646 82.87(14) ?
N1 Cd1 O3B . 1_646 138.73(14) ?
N1 Cd1 O3A . 1_646 136.72(13) ?
N1 Cd1 N2 . . 93.18(12) y
N2 Cd1 O2 . . 81.06(10) ?
N2 Cd1 O1 . . 86.61(11) ?
N2 Cd1 O4A . 1_646 88.68(16) ?
N2 Cd1 O3B . 1_646 96.7(2) ?
N2 Cd1 O3A . 1_646 89.9(2) ?
Cd1 O1W H1WA . . 138.5 ?
Cd1 O1W H1WB . . 119.7 ?
H1WA O1W H1WB . . 101.4 ?
C11 O2 Cd1 . . 88.7(2) ?
H2WA O2W H2WB . . 104.5 ?
C11 O1 Cd1 . . 95.9(2) ?
C26 O4A Cd1 . 1_464 86.0(3) ?
C26 O4B Cd1 . 1_464 104.5(4) ?
H3WA O3W H3WB . . 104.5 ?
C26 O3B Cd1 . 1_464 84.7(4) ?
C26 O3A Cd1 . 1_464 91.8(5) ?
H4WA O4W H4WB . . 104.5 ?
H5WA O5W H5WB . . 101.0 ?
H6WA O6WB H6WB . . 109.5 ?
H6WC O6WA H6WD . . 103.5 ?
C1 N1 Cd1 . . 119.7(3) ?
C1 N1 C5 . . 117.4(4) ?
C5 N1 Cd1 . . 122.8(3) ?
C6 N2 Cd1 . . 124.7(3) ?
C10 N2 Cd1 . . 118.3(3) ?
C10 N2 C6 . . 116.8(4) ?
N4 N3 H3 . . 123(3) ?
C19 N3 H3 . . 126(3) ?
C19 N3 N4 . . 110.5(3) ?
C18 N4 N3 . . 103.0(3) ?
C19 N5 C18 . . 104.4(3) ?
N1 C1 H1 . . 118.1 ?
N1 C1 C2 . . 123.9(5) ?
C2 C1 H1 . . 118.1 ?
C1 C2 H2 . . 120.7 ?
C3 C2 C1 . . 118.5(6) ?
C3 C2 H2 . . 120.7 ?
C2 C3 H3A . . 120.5 ?
C4 C3 C2 . . 119.1(5) ?
C4 C3 H3A . . 120.5 ?
C3 C4 H4 . . 120.6 ?
C3 C4 C5 . . 118.8(5) ?
C5 C4 H4 . . 120.6 ?
N1 C5 C4 . . 122.3(5) ?
N1 C5 H5 . . 118.9 ?
C4 C5 H5 . . 118.9 ?
N2 C6 H6 . . 118.3 ?
N2 C6 C7 . . 123.4(4) ?
C7 C6 H6 . . 118.3 ?
C6 C7 H7 . . 120.3 ?
C6 C7 C8 . . 119.5(4) ?
C8 C7 H7 . . 120.3 ?
C7 C8 H8 . . 120.8 ?
C7 C8 C9 . . 118.3(4) ?
C9 C8 H8 . . 120.8 ?
C8 C9 H9 . . 120.7 ?
C10 C9 C8 . . 118.7(4) ?
C10 C9 H9 . . 120.7 ?
N2 C10 C9 . . 123.4(4) ?
N2 C10 H10 . . 118.3 ?
C9 C10 H10 . . 118.3 ?
O2 C11 O1 . . 121.9(4) ?
O2 C11 C12 . . 119.3(3) ?
O1 C11 C12 . . 118.8(3) ?
C13 C12 C11 . . 119.9(3) ?
C17 C12 C11 . . 121.9(3) ?
C17 C12 C13 . . 118.2(4) ?
C12 C13 H13 . . 119.4 ?
C12 C13 C14 . . 121.1(4) ?
C14 C13 H13 . . 119.4 ?
C13 C14 H14 . . 119.6 ?
C13 C14 C15 . . 120.7(4) ?
C15 C14 H14 . . 119.6 ?
C14 C15 C16 . . 118.4(4) ?
C14 C15 C18 . . 119.0(3) ?
C16 C15 C18 . . 122.7(4) ?
C15 C16 H16 . . 119.8 ?
C17 C16 C15 . . 120.4(4) ?
C17 C16 H16 . . 119.8 ?
C12 C17 C16 . . 121.2(4) ?
C12 C17 H17 . . 119.4 ?
C16 C17 H17 . . 119.4 ?
N4 C18 N5 . . 113.3(3) ?
N4 C18 C15 . . 124.8(3) ?
N5 C18 C15 . . 121.8(3) ?
N3 C19 C20 . . 125.6(4) ?
N5 C19 N3 . . 108.8(3) ?
N5 C19 C20 . . 125.7(3) ?
C21 C20 C19 . . 118.3(4) ?
C25 C20 C19 . . 123.5(3) ?
C25 C20 C21 . . 118.2(4) ?
C20 C21 H21 . . 119.6 ?
C22 C21 C20 . . 120.9(4) ?
C22 C21 H21 . . 119.6 ?
C21 C22 H22 . . 119.3 ?
C21 C22 C23 . . 121.5(4) ?
C23 C22 H22 . . 119.3 ?
C22 C23 C24 . . 117.9(4) ?
C22 C23 C26 . . 120.1(3) ?
C24 C23 C26 . . 122.0(4) ?
C23 C24 H24 . . 119.8 ?
C25 C24 C23 . . 120.4(4) ?
C25 C24 H24 . . 119.8 ?
C20 C25 C24 . . 121.1(4) ?
C20 C25 H25 . . 119.4 ?
C24 C25 H25 . . 119.4 ?
O4A C26 C23 . . 113.2(4) ?
O4B C26 O3B . . 114.1(6) ?
O4B C26 C23 . . 123.3(4) ?
O3B C26 C23 . . 116.7(5) ?
O3A C26 O4A . . 119.9(6) ?
O3A C26 C23 . . 123.9(5) ?

loop_
_geom_bond_atom_site_label_1
_geom_bond_atom_site_label_2
_geom_bond_site_symmetry_2
_geom_bond_distance
_geom_bond_publ_flag
Cd1 O1W . 2.300(3) y
Cd1 O2 . 2.521(3) y
Cd1 O1 . 2.366(3) y
Cd1 O4A 1_646 2.538(6) y
Cd1 O4B 1_646 2.216(6) y
Cd1 O3B 1_646 2.588(10) y
Cd1 O3A 1_646 2.471(10) y
Cd1 N1 . 2.334(3) y
Cd1 N2 . 2.340(3) y
O1W H1WA . 0.8401 ?
O1W H1WB . 0.8579 ?
O2 C11 . 1.254(4) ?
O2W H2WA . 0.8498 ?
O2W H2WB . 0.8496 ?
O1 C11 . 1.255(4) ?
O4A C26 . 1.379(5) ?
O4B C26 . 1.2476(10) ?
O3W H3WA . 0.8498 ?
O3W H3WB . 0.8500 ?
O3B C26 . 1.343(6) ?
O3A C26 . 1.2485(10) ?
O4W H4WA . 0.8500 ?
O4W H4WB . 0.8501 ?
O5W H5WA . 0.7895 ?
O5W H5WB . 0.8503 ?
O6WB H6WA . 0.8499 ?
O6WB H6WB . 0.8497 ?
O6WA H6WC . 0.8547 ?
O6WA H6WD . 0.8535 ?
N1 C1 . 1.314(6) ?
N1 C5 . 1.315(6) ?
N2 C6 . 1.332(5) ?
N2 C10 . 1.324(5) ?
N3 H3 . 0.83(5) ?
N3 N4 . 1.355(4) ?
N3 C19 . 1.347(5) ?
N4 C18 . 1.325(5) ?
N5 C18 . 1.364(4) ?
N5 C19 . 1.324(5) ?
C1 H1 . 0.9300 ?
C1 C2 . 1.372(6) ?
C2 H2 . 0.9300 ?
C2 C3 . 1.359(8) ?
C3 H3A . 0.9300 ?
C3 C4 . 1.345(7) ?
C4 H4 . 0.9300 ?
C4 C5 . 1.403(6) ?
C5 H5 . 0.9300 ?
C6 H6 . 0.9300 ?
C6 C7 . 1.356(6) ?
C7 H7 . 0.9300 ?
C7 C8 . 1.360(6) ?
C8 H8 . 0.9300 ?
C8 C9 . 1.372(6) ?
C9 H9 . 0.9300 ?
C9 C10 . 1.369(6) ?
C10 H10 . 0.9300 ?
C11 C12 . 1.509(5) ?
C12 C13 . 1.378(5) ?
C12 C17 . 1.377(5) ?
C13 H13 . 0.9300 ?
C13 C14 . 1.381(5) ?
C14 H14 . 0.9300 ?
C14 C15 . 1.381(5) ?
C15 C16 . 1.386(5) ?
C15 C18 . 1.461(5) ?
C16 H16 . 0.9300 ?
C16 C17 . 1.384(5) ?
C17 H17 . 0.9300 ?
C19 C20 . 1.459(5) ?
C20 C21 . 1.385(5) ?
C20 C25 . 1.374(5) ?
C21 H21 . 0.9300 ?
C21 C22 . 1.363(5) ?
C22 H22 . 0.9300 ?
C22 C23 . 1.382(6) ?
C23 C24 . 1.389(5) ?
C23 C26 . 1.481(5) ?
C24 H24 . 0.9300 ?
C24 C25 . 1.382(5) ?
C25 H25 . 0.9300 ?

loop_
_geom_hbond_atom_site_label_D
_geom_hbond_atom_site_label_H
_geom_hbond_atom_site_label_A
_geom_hbond_site_symmetry_A
_geom_hbond_distance_DH
_geom_hbond_distance_HA
_geom_hbond_distance_DA
_geom_hbond_angle_DHA
_geom_hbond_publ_flag
O1W H1WB O1 2_667 0.86 1.85 2.694(4) 166 yes
O2W H2WA O4W 2_666 0.85 1.89 2.712(4) 164 yes
O2W H2WB O2 . 0.85 1.92 2.767(4) 173 yes
O3W H3WA O2W . 0.85 1.96 2.803(4) 172 yes
O3W H3WB O2W 2_666 0.85 1.96 2.804(4) 170 yes
O4W H4WA N4 2_676 0.85 2.25 3.079(4) 165 yes
O4W H4WB N5 . 0.85 2.03 2.877(4) 171 yes
O5W H5WA O3W 2_576 0.79 2.12 2.878(4) 161 yes
O5W H5WB O3W 1_565 0.85 1.97 2.800(4) 164 yes
N3 H3 O5W . 0.83(5) 1.89(5) 2.720(4) 177(5) yes

loop_
_geom_torsion_atom_site_label_1
_geom_torsion_atom_site_label_2
_geom_torsion_atom_site_label_3
_geom_torsion_atom_site_label_4
_geom_torsion_site_symmetry_1
_geom_torsion_site_symmetry_2
_geom_torsion_site_symmetry_3
_geom_torsion_site_symmetry_4
_geom_torsion
_geom_torsion_publ_flag
Cd1 O2 C11 O1 . . . . -4.7(4) ?
Cd1 O2 C11 C12 . . . . 174.7(3) ?
Cd1 O1 C11 O2 . . . . 5.1(4) ?
Cd1 O1 C11 C12 . . . . -174.4(3) ?
Cd1 O4A C26 O3A 1_464 . . . -28.7(7) ?
Cd1 O4A C26 C23 1_464 . . . 170.0(3) ?
Cd1 O4B C26 O3B 1_464 . . . 20.2(7) ?
Cd1 O4B C26 C23 1_464 . . . 172.0(4) ?
Cd1 O3B C26 O4B 1_464 . . . -16.7(6) ?
Cd1 O3B C26 C23 1_464 . . . -170.4(4) ?
Cd1 O3A C26 O4A 1_464 . . . 29.5(7) ?
Cd1 O3A C26 C23 1_464 . . . -171.3(4) ?
Cd1 N1 C1 C2 . . . . -174.2(4) ?
Cd1 N1 C5 C4 . . . . 176.2(3) ?
Cd1 N2 C6 C7 . . . . 174.0(4) ?
Cd1 N2 C10 C9 . . . . -174.4(4) ?
O2 C11 C12 C13 . . . . -1.2(6) ?
O2 C11 C12 C17 . . . . 178.6(4) ?
O1 C11 C12 C13 . . . . 178.3(4) ?
O1 C11 C12 C17 . . . . -1.9(6) ?
N1 C1 C2 C3 . . . . -2.6(9) ?
N2 C6 C7 C8 . . . . 0.5(8) ?
N3 N4 C18 N5 . . . . -0.2(5) ?
N3 N4 C18 C15 . . . . -178.0(4) ?
N3 C19 C20 C21 . . . . -163.4(4) ?
N3 C19 C20 C25 . . . . 15.7(7) ?
N4 N3 C19 N5 . . . . -0.7(5) ?
N4 N3 C19 C20 . . . . 178.4(4) ?
N5 C19 C20 C21 . . . . 15.5(6) ?
N5 C19 C20 C25 . . . . -165.3(4) ?
C1 N1 C5 C4 . . . . 0.8(7) ?
C1 C2 C3 C4 . . . . 1.5(9) ?
C2 C3 C4 C5 . . . . 0.5(8) ?
C3 C4 C5 N1 . . . . -1.7(7) ?
C5 N1 C1 C2 . . . . 1.4(8) ?
C6 N2 C10 C9 . . . . 0.1(7) ?
C6 C7 C8 C9 . . . . -1.0(8) ?
C7 C8 C9 C10 . . . . 1.0(7) ?
C8 C9 C10 N2 . . . . -0.6(7) ?
C10 N2 C6 C7 . . . . -0.1(7) ?
C11 C12 C13 C14 . . . . -179.6(4) ?
C11 C12 C17 C16 . . . . -179.8(4) ?
C12 C13 C14 C15 . . . . -1.2(7) ?
C13 C12 C17 C16 . . . . -0.1(6) ?
C13 C14 C15 C16 . . . . 1.2(7) ?
C13 C14 C15 C18 . . . . -177.3(4) ?
C14 C15 C16 C17 . . . . -0.7(6) ?
C14 C15 C18 N4 . . . . 162.0(4) ?
C14 C15 C18 N5 . . . . -15.6(6) ?
C15 C16 C17 C12 . . . . 0.1(7) ?
C16 C15 C18 N4 . . . . -16.5(6) ?
C16 C15 C18 N5 . . . . 166.0(4) ?
C17 C12 C13 C14 . . . . 0.6(7) ?
C18 N5 C19 N3 . . . . 0.6(4) ?
C18 N5 C19 C20 . . . . -178.6(4) ?
C18 C15 C16 C17 . . . . 177.8(4) ?
C19 N3 N4 C18 . . . . 0.6(4) ?
C19 N5 C18 N4 . . . . -0.2(5) ?
C19 N5 C18 C15 . . . . 177.6(4) ?
C19 C20 C21 C22 . . . . 177.5(4) ?
C19 C20 C25 C24 . . . . -177.1(4) ?
C20 C21 C22 C23 . . . . -0.1(7) ?
C21 C20 C25 C24 . . . . 2.0(7) ?
C21 C22 C23 C24 . . . . 1.6(7) ?
C21 C22 C23 C26 . . . . -176.5(4) ?
C22 C23 C24 C25 . . . . -1.2(7) ?
C22 C23 C26 O4A . . . . -15.3(7) ?
C22 C23 C26 O4B . . . . 18.0(8) ?
C22 C23 C26 O3B . . . . 169.1(6) ?
C22 C23 C26 O3A . . . . -175.7(7) ?
C23 C24 C25 C20 . . . . -0.6(7) ?
C24 C23 C26 O4A . . . . 166.7(5) ?
C24 C23 C26 O4B . . . . -160.1(5) ?
C24 C23 C26 O3B . . . . -8.9(8) ?
C24 C23 C26 O3A . . . . 6.2(9) ?
C25 C20 C21 C22 . . . . -1.7(7) ?
C26 C23 C24 C25 . . . . 176.8(4) ?
